data_7125105
loop_
_publ_author_name
'Zhang, Cheng'
'Chang, Sailan'
'Qiu, Lihua'
'Xu, Xinfang'

_publ_section_title
;
 Chemodivergent synthesis of multi-substituted/fused pyrroles via
 copper-catalyzed carbene cascade reaction of propargyl
 \a-iminodiazoacetates.
;
_journal_issue 84
_journal_name_full 'Chemical communications (Cambridge, England)'
_journal_page_first 12470
_journal_page_last 12473
_journal_paper_doi 10.1039/c6cc06864b
_journal_volume 52
_journal_year 2016
_chemical_formula_moiety 'C20 H16 Br N O3'
_chemical_formula_sum 'C20 H16 Br N O3'
_chemical_formula_weight 398.25
_space_group_crystal_system monoclinic
_space_group_IT_number 14
_space_group_name_Hall '-P 2ybc'
_space_group_name_H-M_alt 'P 1 21/c 1'
_atom_sites_solution_hydrogens geom
_atom_sites_solution_primary direct
_atom_sites_solution_secondary difmap
_audit_creation_date 2016-06-14
_audit_creation_method
;
Olex2 1.2
(compiled 2016.02.19 svn.r3266 for OlexSys, GUI svn.r5155)
;
_audit_update_record
;
2016-06-15 deposited with the CCDC.
2016-09-27 downloaded from the CCDC.
;
_cell_angle_alpha 90.00
_cell_angle_beta 90.213(8)
_cell_angle_gamma 90.00
_cell_formula_units_Z 4
_cell_length_a 4.2880(5)
_cell_length_b 27.2739(16)
_cell_length_c 14.6976(9)
_cell_measurement_reflns_used 1629
_cell_measurement_temperature 223.00(10)
_cell_measurement_theta_max 28.5230
_cell_measurement_theta_min 3.2880
_cell_volume 1718.9(2)
_computing_cell_refinement
;
CrysAlisPro, Agilent Technologies,
Version 1.171.36.32 (release 02-08-2013 CrysAlis171 .NET)
(compiled Aug  2 2013,16:46:58)
;
_computing_data_collection
;
CrysAlisPro, Agilent Technologies,
Version 1.171.36.32 (release 02-08-2013 CrysAlis171 .NET)
(compiled Aug  2 2013,16:46:58)
;
_computing_data_reduction
;
CrysAlisPro, Agilent Technologies,
Version 1.171.36.32 (release 02-08-2013 CrysAlis171 .NET)
(compiled Aug  2 2013,16:46:58)
;
_computing_molecular_graphics 'Olex2 (Dolomanov et al., 2009)'
_computing_publication_material 'Olex2 (Dolomanov et al., 2009)'
_computing_structure_refinement 'XL (Sheldrick, 2008)'
_computing_structure_solution 'XS (Sheldrick, 2008)'
_diffrn_ambient_temperature 223.00(10)
_diffrn_detector_area_resol_mean 10.4471
_diffrn_measured_fraction_theta_full 0.879
_diffrn_measured_fraction_theta_max 0.879
_diffrn_measurement_details
;
#__ type_ start__ end____ width___ exp.time_
  1 omega   39.00   74.00   1.0000   10.0000
omega____ theta____ kappa____ phi______ frames
    -       13.6514   37.0000  -90.0000 35

#__ type_ start__ end____ width___ exp.time_
  2 omega    4.00   30.00   1.0000   10.0000
omega____ theta____ kappa____ phi______ frames
    -       13.6514   37.0000  -90.0000 26

#__ type_ start__ end____ width___ exp.time_
  3 omega  -86.00  -61.00   1.0000   10.0000
omega____ theta____ kappa____ phi______ frames
    -      -14.4327 -178.0000 -120.0000 25

#__ type_ start__ end____ width___ exp.time_
  4 omega  -59.00   14.00   1.0000   10.0000
omega____ theta____ kappa____ phi______ frames
    -      -14.4327  -57.0000  120.0000 73
;
_diffrn_measurement_device_type 'Xcalibur, Atlas, Gemini'
_diffrn_measurement_method '\w scans'
_diffrn_orient_matrix_UB_11 0.1285201000
_diffrn_orient_matrix_UB_12 -0.0017823000
_diffrn_orient_matrix_UB_13 -0.0300404000
_diffrn_orient_matrix_UB_21 -0.1002098000
_diffrn_orient_matrix_UB_22 -0.0093577000
_diffrn_orient_matrix_UB_23 -0.0343916000
_diffrn_orient_matrix_UB_31 -0.0292885000
_diffrn_orient_matrix_UB_32 0.0241861000
_diffrn_orient_matrix_UB_33 -0.0155342000
_diffrn_radiation_monochromator graphite
_diffrn_radiation_type MoK\a
_diffrn_radiation_wavelength 0.71073
_diffrn_reflns_av_R_equivalents 0.0413
_diffrn_reflns_av_unetI/netI 0.0682
_diffrn_reflns_limit_h_max 5
_diffrn_reflns_limit_h_min -3
_diffrn_reflns_limit_k_max 29
_diffrn_reflns_limit_k_min -34
_diffrn_reflns_limit_l_max 14
_diffrn_reflns_limit_l_min -18
_diffrn_reflns_number 6334
_diffrn_reflns_theta_full 26.37
_diffrn_reflns_theta_max 26.37
_diffrn_reflns_theta_min 2.77
_diffrn_source 'Enhance (Mo) X-ray Source'
_exptl_absorpt_coefficient_mu 2.410
_exptl_absorpt_correction_T_max 1.00000
_exptl_absorpt_correction_T_min 0.42717
_exptl_absorpt_correction_type multi-scan
_exptl_absorpt_process_details
;
CrysAlisPro, Agilent Technologies,
Version 1.171.36.32 (release 02-08-2013 CrysAlis171 .NET)
(compiled Aug  2 2013,16:46:58)
Empirical absorption correction using spherical harmonics,
 implemented in SCALE3 ABSPACK scaling algorithm.
;
_exptl_crystal_colour clear
_exptl_crystal_colour_lustre clear
_exptl_crystal_density_diffrn 1.539
_exptl_crystal_density_method 'not measured'
_exptl_crystal_description block
_exptl_crystal_F_000 808
_exptl_crystal_size_max 0.65
_exptl_crystal_size_mid 0.2
_exptl_crystal_size_min 0.15
_refine_diff_density_max 0.404
_refine_diff_density_min -0.419
_refine_diff_density_rms 0.072
_refine_ls_extinction_method none
_refine_ls_goodness_of_fit_ref 1.001
_refine_ls_hydrogen_treatment constr
_refine_ls_matrix_type full
_refine_ls_number_parameters 227
_refine_ls_number_reflns 3104
_refine_ls_number_restraints 0
_refine_ls_restrained_S_all 1.001
_refine_ls_R_factor_all 0.0738
_refine_ls_R_factor_gt 0.0432
_refine_ls_shift/su_max 0.001
_refine_ls_shift/su_mean 0.000
_refine_ls_structure_factor_coef Fsqd
_refine_ls_weighting_details 'calc w=1/[\s^2^(Fo^2^)+(0.0311P)^2^+0.0000P] where P=(Fo^2^+2Fc^2^)/3'
_refine_ls_weighting_scheme calc
_refine_ls_wR_factor_gt 0.0790
_refine_ls_wR_factor_ref 0.0883
_reflns_number_gt 2200
_reflns_number_total 3104
_reflns_threshold_expression >2sigma(I)
_cod_data_source_file c6cc06864b2.cif
_cod_data_source_block g160613c
_cod_database_code 7125105
_chemical_oxdiff_formula 'C H O N Br'
_reflns_odcompleteness_completeness 86.54
_reflns_odcompleteness_iscentric 1
_reflns_odcompleteness_theta 27.42
_olex2_refinement_description
;
1. Fixed Uiso
 At 1.2 times of:
  All C(H) groups, All C(H,H) groups, All N(H) groups
 At 1.5 times of:
  All C(H,H,H) groups
2.a Ternary CH refined with riding coordinates:
 C4(H4)
2.b Secondary CH2 refined with riding coordinates:
 C5(H5A,H5B)
2.c Aromatic/amide H refined with riding coordinates:
 N1(H1), C9(H9), C10(H10), C12(H12), C13(H13), C16(H16), C17(H17), C18(H18),
 C19(H19), C20(H20)
2.d Idealised Me refined as rotating group:
 C6(H6A,H6B,H6C)
;
_olex2_submission_special_instructions 'No special instructions were received'

loop_
_space_group_symop_id
_space_group_symop_operation_xyz
1 'x, y, z'
2 '-x, y+1/2, -z+1/2'
3 '-x, -y, -z'
4 'x, -y-1/2, z-1/2'

loop_
_atom_site_label
_atom_site_type_symbol
_atom_site_fract_x
_atom_site_fract_y
_atom_site_fract_z
_atom_site_U_iso_or_equiv
_atom_site_adp_type
_atom_site_occupancy
_atom_site_calc_flag
_atom_site_refinement_flags_posn
Br1 Br 0.12592(10) 0.514860(12) 0.31973(2) 0.04531(16) Uani 1 d .
O1 O -0.3002(6) 0.71303(8) -0.20062(13) 0.0350(6) Uani 1 d .
O2 O -0.5331(7) 0.78277(9) -0.17232(15) 0.0456(7) Uani 1 d .
O3 O -0.4777(6) 0.61937(7) -0.10093(14) 0.0318(6) Uani 1 d .
N1 N -0.3333(7) 0.73394(9) 0.10437(16) 0.0283(7) Uani 1 d .
H1 H -0.3411 0.7428 0.1605 0.034 Uiso 1 calc R
C1 C -0.3986(9) 0.74776(12) -0.1400(2) 0.0314(9) Uani 1 d .
C2 C -0.3463(8) 0.73601(11) -0.04502(19) 0.0242(8) Uani 1 d .
C3 C -0.2750(8) 0.68750(10) -0.01695(19) 0.0224(8) Uani 1 d .
C4 C -0.2045(8) 0.64859(11) -0.0846(2) 0.0282(8) Uani 1 d .
H4 H -0.0368 0.6276 -0.0611 0.034 Uiso 1 calc R
C5 C -0.0960(9) 0.67396(12) -0.1704(2) 0.0361(9) Uani 1 d .
H5A H 0.1105 0.6874 -0.1598 0.043 Uiso 1 calc R
H5B H -0.0792 0.6498 -0.2186 0.043 Uiso 1 calc R
C6 C -0.4095(11) 0.57374(13) -0.1426(3) 0.0554(12) Uani 1 d .
H6A H -0.3150 0.5793 -0.2008 0.083 Uiso 1 calc GR
H6B H -0.5989 0.5554 -0.1506 0.083 Uiso 1 calc GR
H6C H -0.2684 0.5555 -0.1046 0.083 Uiso 1 calc GR
C7 C -0.2697(8) 0.68690(11) 0.0754(2) 0.0258(8) Uani 1 d .
C8 C -0.1869(8) 0.64662(11) 0.1376(2) 0.0256(8) Uani 1 d .
C9 C -0.2791(9) 0.59893(11) 0.1175(2) 0.0332(9) Uani 1 d .
H9 H -0.4042 0.5931 0.0668 0.040 Uiso 1 calc R
C10 C -0.1880(9) 0.56026(12) 0.1714(2) 0.0384(10) Uani 1 d .
H10 H -0.2490 0.5285 0.1569 0.046 Uiso 1 calc R
C11 C -0.0064(9) 0.56900(11) 0.2467(2) 0.0332(9) Uani 1 d .
C12 C 0.0887(9) 0.61574(11) 0.2698(2) 0.0333(9) Uani 1 d .
H12 H 0.2117 0.6212 0.3210 0.040 Uiso 1 calc R
C13 C -0.0036(9) 0.65433(11) 0.2146(2) 0.0308(9) Uani 1 d .
H13 H 0.0581 0.6860 0.2293 0.037 Uiso 1 calc R
C14 C -0.3823(8) 0.76459(11) 0.0320(2) 0.0266(8) Uani 1 d .
C15 C -0.4481(8) 0.81726(11) 0.04337(19) 0.0264(8) Uani 1 d .
C16 C -0.6260(9) 0.83432(11) 0.1152(2) 0.0325(9) Uani 1 d .
H16 H -0.7080 0.8124 0.1573 0.039 Uiso 1 calc R
C17 C -0.6812(10) 0.88424(12) 0.1242(2) 0.0420(10) Uani 1 d .
H17 H -0.7990 0.8957 0.1728 0.050 Uiso 1 calc R
C18 C -0.5638(9) 0.91691(12) 0.0620(2) 0.0396(10) Uani 1 d .
H18 H -0.6051 0.9502 0.0679 0.047 Uiso 1 calc R
C19 C -0.3856(10) 0.90033(12) -0.0088(2) 0.0409(10) Uani 1 d .
H19 H -0.3060 0.9224 -0.0510 0.049 Uiso 1 calc R
C20 C -0.3239(9) 0.85071(11) -0.0176(2) 0.0368(10) Uani 1 d .
H20 H -0.1981 0.8397 -0.0647 0.044 Uiso 1 calc R

loop_
_atom_site_aniso_label
_atom_site_aniso_U_11
_atom_site_aniso_U_22
_atom_site_aniso_U_33
_atom_site_aniso_U_23
_atom_site_aniso_U_13
_atom_site_aniso_U_12
Br1 0.0643(3) 0.0291(2) 0.0426(2) 0.01102(16) 0.0017(2) 0.01201(19)
O1 0.0438(18) 0.0393(14) 0.0218(12) -0.0012(10) 0.0004(12) -0.0020(12)
O2 0.066(2) 0.0384(14) 0.0325(14) 0.0077(11) -0.0158(14) 0.0041(14)
O3 0.0299(16) 0.0253(11) 0.0403(13) -0.0090(10) -0.0011(12) -0.0030(11)
N1 0.044(2) 0.0237(13) 0.0174(13) -0.0006(11) 0.0003(13) 0.0027(13)
C1 0.034(3) 0.0346(19) 0.0251(18) -0.0017(16) -0.0019(18) -0.0070(17)
C2 0.025(2) 0.0256(16) 0.0218(16) 0.0006(13) -0.0042(16) -0.0028(15)
C3 0.022(2) 0.0224(15) 0.0230(17) -0.0007(13) -0.0029(16) -0.0006(14)
C4 0.025(2) 0.0318(17) 0.0276(18) -0.0047(15) 0.0000(17) 0.0008(16)
C5 0.036(3) 0.043(2) 0.0293(18) -0.0051(16) 0.0063(18) -0.0007(18)
C6 0.062(3) 0.035(2) 0.069(3) -0.020(2) -0.002(2) 0.000(2)
C7 0.031(2) 0.0227(16) 0.0235(17) -0.0015(13) -0.0007(16) -0.0011(15)
C8 0.031(2) 0.0241(16) 0.0213(18) 0.0027(14) 0.0005(17) 0.0000(15)
C9 0.040(3) 0.0312(18) 0.0286(18) 0.0004(16) -0.0071(18) -0.0027(17)
C10 0.054(3) 0.0249(18) 0.036(2) 0.0001(16) -0.002(2) -0.0051(17)
C11 0.042(3) 0.0270(17) 0.031(2) 0.0089(15) 0.006(2) 0.0060(17)
C12 0.044(3) 0.0304(18) 0.0256(18) 0.0005(15) -0.0015(18) 0.0050(17)
C13 0.042(3) 0.0212(16) 0.0292(19) -0.0018(14) -0.0004(18) -0.0005(16)
C14 0.031(2) 0.0252(16) 0.0236(17) 0.0037(14) -0.0018(16) -0.0016(15)
C15 0.028(2) 0.0281(16) 0.0229(17) 0.0012(14) -0.0066(17) 0.0009(15)
C16 0.042(3) 0.0289(17) 0.0270(18) 0.0034(14) 0.0007(18) -0.0006(16)
C17 0.056(3) 0.0319(19) 0.038(2) -0.0041(16) 0.007(2) 0.0069(19)
C18 0.053(3) 0.0231(17) 0.042(2) -0.0012(16) -0.012(2) -0.0014(18)
C19 0.057(3) 0.0275(18) 0.038(2) 0.0074(16) 0.000(2) -0.0100(18)
C20 0.051(3) 0.0282(17) 0.0310(18) 0.0044(15) 0.0031(19) -0.0037(18)

loop_
_atom_type_symbol
_atom_type_description
_atom_type_scat_dispersion_real
_atom_type_scat_dispersion_imag
_atom_type_scat_source
C C 0.0033 0.0016 'International Tables Vol C Tables 4.2.6.8 and 6.1.1.4'
H H 0.0000 0.0000 'International Tables Vol C Tables 4.2.6.8 and 6.1.1.4'
Br Br -0.2901 2.4595 'International Tables Vol C Tables 4.2.6.8 and 6.1.1.4'
N N 0.0061 0.0033 'International Tables Vol C Tables 4.2.6.8 and 6.1.1.4'
O O 0.0106 0.0060 'International Tables Vol C Tables 4.2.6.8 and 6.1.1.4'

loop_
_geom_angle_atom_site_label_1
_geom_angle_atom_site_label_2
_geom_angle_atom_site_label_3
_geom_angle
C1 O1 C5 119.8(2)
C6 O3 C4 112.9(3)
C14 N1 C7 111.0(2)
O1 C1 C2 115.3(3)
O2 C1 O1 115.9(3)
O2 C1 C2 128.6(3)
C3 C2 C1 121.3(3)
C14 C2 C1 130.3(3)
C14 C2 C3 108.2(3)
C2 C3 C4 121.0(3)
C7 C3 C2 107.7(3)
C7 C3 C4 131.1(3)
O3 C4 C3 109.9(3)
O3 C4 C5 111.5(3)
C3 C4 C5 107.2(3)
O1 C5 C4 113.9(3)
N1 C7 C8 123.3(3)
C3 C7 N1 107.2(3)
C3 C7 C8 129.3(3)
C9 C8 C7 119.9(3)
C9 C8 C13 118.3(3)
C13 C8 C7 121.8(3)
C10 C9 C8 121.0(3)
C11 C10 C9 119.4(3)
C10 C11 Br1 119.1(2)
C10 C11 C12 121.7(3)
C12 C11 Br1 119.2(3)
C11 C12 C13 118.3(3)
C12 C13 C8 121.4(3)
N1 C14 C2 105.9(3)
N1 C14 C15 122.4(3)
C2 C14 C15 131.6(3)
C16 C15 C14 121.3(3)
C16 C15 C20 119.0(3)
C20 C15 C14 119.6(3)
C15 C16 C17 119.7(3)
C18 C17 C16 120.7(3)
C19 C18 C17 119.9(3)
C18 C19 C20 120.0(3)
C19 C20 C15 120.6(3)

loop_
_geom_bond_atom_site_label_1
_geom_bond_atom_site_label_2
_geom_bond_distance
Br1 C11 1.911(3)
O1 C1 1.368(4)
O1 C5 1.448(4)
O2 C1 1.212(4)
O3 C4 1.437(4)
O3 C6 1.418(4)
N1 C7 1.380(4)
N1 C14 1.368(4)
C1 C2 1.449(4)
C2 C3 1.419(4)
C2 C14 1.384(4)
C3 C4 1.486(4)
C3 C7 1.357(4)
C4 C5 1.514(4)
C7 C8 1.472(4)
C8 C9 1.391(4)
C8 C13 1.392(5)
C9 C10 1.375(4)
C10 C11 1.372(5)
C11 C12 1.381(4)
C12 C13 1.385(4)
C14 C15 1.474(4)
C15 C16 1.386(4)
C15 C20 1.386(4)
C16 C17 1.388(4)
C17 C18 1.374(5)
C18 C19 1.370(5)
C19 C20 1.385(4)
